data_1526254
loop_
_publ_author_name
'Hansing, J.'
'Moeller, A.'

_publ_section_title
;
 Rb2 Cd Si O4 : synthesis and crystal structure
;
_journal_name_full 'Journal of Solid State Chemistry'
_journal_page_first 214
_journal_page_last 219
_journal_volume 162
_journal_year 2001
_chemical_formula_sum 'Cd O4 Rb2 Si'
_chemical_name_systematic 'Rb2 Cd (Si O4)'
_space_group_IT_number 20
_symmetry_space_group_name_Hall 'C 2c 2'
_symmetry_space_group_name_H-M 'C 2 2 21'
_cell_angle_alpha 90
_cell_angle_beta 90
_cell_angle_gamma 90
_cell_formula_units_Z 16
_cell_length_a 11.426
_cell_length_b 11.023
_cell_length_c 16.725
_cell_volume 2106.494
_citation_journal_id_ASTM JSSCBI
_cod_data_source_file Hansing_JSSCBI_2001_1723.cif
_cod_data_source_block Cd1O4Rb2Si1
_cod_original_formula_sum 'Cd1 O4 Rb2 Si1'
_cod_database_code 1526254

loop_
_symmetry_equiv_pos_as_xyz
x,y,z
-x,-y,z+1/2
x,-y,-z
-x,y,-z+1/2
x+1/2,y+1/2,z
-x+1/2,-y+1/2,z+1/2
x+1/2,-y+1/2,-z
-x+1/2,y+1/2,-z+1/2

loop_
_atom_site_label
_atom_site_type_symbol
_atom_site_fract_x
_atom_site_fract_y
_atom_site_fract_z
_atom_site_occupancy
_atom_site_U_iso_or_equiv
O5 O-2 0.175 0.633 0.256 1 0.0
Cd2 Cd+2 0.49145 0.7402 0.0936 1 0.0
Rb2 Rb+1 0.2492 0.4942 0.3915 1 0.0
O7 O-2 0.098 0.508 0.08 1 0.0
Si1 Si+4 0.263 0.7488 0.2543 1 0.0
Si2 Si+4 0.488 0.5 0 1 0.0
O1 O-2 0.571 0.62 0.002 1 0.0
Rb5 Rb+1 0 0.448 0.25 1 0.0
O4 O-2 0.358 0.735 0.3295 1 0.0
Rb1 Rb+1 0.2497 0.2989 0.01148 1 0.0
Rb3 Rb+1 0.0048 0.7484 0.1414 1 0.0
Cd1 Cd+2 0.251 0.5177 0.1558 1 0.0
O2 O-2 0.332 0.745 0.1669 1 0.0
Si3 Si+4 0.019 0.5 0 1 0.0
O8 O-2 0.409 0.489 0.9203 1 0.0
O3 O-2 0.934 0.62 0.99 1 0.0
O6 O-2 0.189 0.873 0.26 1 0.0
Rb4 Rb+1 0 0.0415 0.25 1 0.0
